data_7026939
loop_
_publ_author_name
'Ebrahimpour, Parisa'
'Cushion, Michael'
'Haddow, Mairi F.'
'Hallett, Andrew J.'
'Wass, Duncan F.'

_publ_section_title
;
 Cu(I) complexes based on cis, cis-1,3,5-tris(arylideneamino)cyclohexane
 ligands: synthesis, structure and CO binding.
;
_journal_issue 45
_journal_name_full 'Dalton transactions (Cambridge, England : 2003)'
_journal_page_first 10910
_journal_page_last 10919
_journal_paper_doi 10.1039/c0dt00986e
_journal_volume 39
_journal_year 2010
_chemical_formula_moiety 'C30 H33 N3 O3, C H2 Cl2'
_chemical_formula_sum 'C31 H35 Cl2 N3 O3'
_chemical_formula_weight 568.52
_chemical_name_common 9.1
_chemical_name_systematic
;
?
;
_space_group_IT_number 14
_symmetry_cell_setting monoclinic
_symmetry_space_group_name_Hall '-P 2ybc'
_symmetry_space_group_name_H-M 'P 1 21/c 1'
_atom_sites_solution_hydrogens geom
_atom_sites_solution_primary direct
_atom_sites_solution_secondary difmap
_audit_creation_method SHELXL-97
_cell_angle_alpha 90.00
_cell_angle_beta 103.852(4)
_cell_angle_gamma 90.00
_cell_formula_units_Z 4
_cell_length_a 20.8117(14)
_cell_length_b 13.7364(10)
_cell_length_c 10.7141(7)
_cell_measurement_reflns_used 340
_cell_measurement_temperature 100(2)
_cell_measurement_theta_max 13.56
_cell_measurement_theta_min 2.83
_cell_volume 2973.8(4)
_computing_cell_refinement 'Bruker APEX II'
_computing_data_collection 'Bruker APEX II'
_computing_data_reduction 'Bruker SAINT'
_computing_molecular_graphics 'Bruker SHELXTL'
_computing_publication_material 'Bruker SHELXL'
_computing_structure_refinement 'SHELXL-97 (Sheldrick, 1997)'
_computing_structure_solution 'SHELXS-97 (Sheldrick, 1990)'
_diffrn_ambient_temperature 100(2)
_diffrn_measured_fraction_theta_full 0.996
_diffrn_measured_fraction_theta_max 0.996
_diffrn_measurement_device_type 'CCD area detector'
_diffrn_measurement_method 'phi and omega scans'
_diffrn_radiation_monochromator graphite
_diffrn_radiation_source 'fine-focus sealed tube'
_diffrn_radiation_type MoK\a
_diffrn_radiation_wavelength 0.71073
_diffrn_reflns_av_R_equivalents 0.0000
_diffrn_reflns_av_sigmaI/netI 0.0675
_diffrn_reflns_limit_h_max 26
_diffrn_reflns_limit_h_min -27
_diffrn_reflns_limit_k_max 17
_diffrn_reflns_limit_k_min 0
_diffrn_reflns_limit_l_max 13
_diffrn_reflns_limit_l_min 0
_diffrn_reflns_number 6951
_diffrn_reflns_theta_full 27.61
_diffrn_reflns_theta_max 27.61
_diffrn_reflns_theta_min 2.02
_exptl_absorpt_coefficient_mu 0.254
_exptl_absorpt_correction_T_max 0.862
_exptl_absorpt_correction_T_min 0.724
_exptl_absorpt_correction_type multi-scan
_exptl_absorpt_process_details 'SADABS V2008/1'
_exptl_crystal_colour yellow
_exptl_crystal_density_diffrn 1.270
_exptl_crystal_density_method 'not measured'
_exptl_crystal_description block
_exptl_crystal_F_000 1200
_exptl_crystal_size_max 0.78
_exptl_crystal_size_mid 0.34
_exptl_crystal_size_min 0.20
_refine_diff_density_max 0.277
_refine_diff_density_min -0.410
_refine_diff_density_rms 0.054
_refine_ls_extinction_method none
_refine_ls_goodness_of_fit_ref 1.020
_refine_ls_hydrogen_treatment mixed
_refine_ls_matrix_type full
_refine_ls_number_parameters 364
_refine_ls_number_reflns 6901
_refine_ls_number_restraints 0
_refine_ls_restrained_S_all 1.020
_refine_ls_R_factor_all 0.0989
_refine_ls_R_factor_gt 0.0506
_refine_ls_shift/su_max 0.001
_refine_ls_shift/su_mean 0.000
_refine_ls_structure_factor_coef Fsqd
_refine_ls_weighting_details 'calc w=1/[\s^2^(Fo^2^)+(0.0406P)^2^+1.1859P] where P=(Fo^2^+2Fc^2^)/3'
_refine_ls_weighting_scheme calc
_refine_ls_wR_factor_gt 0.1001
_refine_ls_wR_factor_ref 0.1171
_reflns_number_gt 4459
_reflns_number_total 6901
_reflns_threshold_expression >2sigma(I)
_cod_data_source_file c0dt00986e.txt
_cod_data_source_block 9.1-twin5
_cod_depositor_comments
;
The following automatic conversions were performed:

'_symmetry_cell_setting' value 'Monoclinic' changed to 'monoclinic'
according to /home/saulius/struct/CIF-dictionaries/cif_core.dic
dictionary named 'cif_core.dic' version 2.4.2 from 2011-04-26.

Automatic conversion script
Id: cif_fix_values 1891 2012-01-12 08:04:46Z andrius 
;
_cod_original_cell_volume 2973.9(4)
_cod_original_sg_symbol_H-M 'P 21/c '
_cod_database_code 7026939

loop_
_symmetry_equiv_pos_as_xyz
'x, y, z'
'-x, y+1/2, -z+1/2'
'-x, -y, -z'
'x, -y-1/2, z-1/2'

loop_
_atom_site_label
_atom_site_type_symbol
_atom_site_fract_x
_atom_site_fract_y
_atom_site_fract_z
_atom_site_U_iso_or_equiv
_atom_site_adp_type
_atom_site_occupancy
_atom_site_symmetry_multiplicity
_atom_site_calc_flag
_atom_site_refinement_flags
O1 O 0.33406(8) 0.52428(11) 0.76629(14) 0.0342(4) Uani 1 1 d .
O2 O -0.00987(7) 0.08025(11) 0.15735(15) 0.0359(4) Uani 1 1 d .
O3 O 0.48518(7) 0.05499(10) 0.22527(15) 0.0317(4) Uani 1 1 d .
N1 N 0.25935(8) 0.49671(12) 0.38690(16) 0.0254(4) Uani 1 1 d .
N2 N 0.11821(8) 0.27730(12) 0.08450(16) 0.0248(4) Uani 1 1 d .
N3 N 0.35637(8) 0.27604(12) 0.12626(16) 0.0250(4) Uani 1 1 d .
C1 C 0.25603(10) 0.39774(14) 0.33401(19) 0.0215(4) Uani 1 1 d .
H1 H 0.2632 0.3496 0.4060 0.026 Uiso 1 1 calc R
C2 C 0.18772(10) 0.38209(14) 0.2460(2) 0.0247(5) Uani 1 1 d .
H2A H 0.1787 0.4342 0.1803 0.030 Uiso 1 1 calc R
H2B H 0.1540 0.3867 0.2971 0.030 Uiso 1 1 calc R
C3 C 0.18188(9) 0.28327(14) 0.17902(19) 0.0215(4) Uani 1 1 d .
H3 H 0.1844 0.2306 0.2444 0.026 Uiso 1 1 calc R
C4 C 0.23699(9) 0.26897(14) 0.10967(19) 0.0228(4) Uani 1 1 d .
H4A H 0.2309 0.3155 0.0372 0.027 Uiso 1 1 calc R
H4B H 0.2342 0.2023 0.0736 0.027 Uiso 1 1 calc R
C5 C 0.30534(9) 0.28407(14) 0.1989(2) 0.0220(4) Uani 1 1 d .
H5 H 0.3131 0.2333 0.2679 0.026 Uiso 1 1 calc R
C6 C 0.30945(10) 0.38490(14) 0.26054(19) 0.0222(4) Uani 1 1 d .
H6A H 0.3535 0.3935 0.3199 0.027 Uiso 1 1 calc R
H6B H 0.3042 0.4353 0.1928 0.027 Uiso 1 1 calc R
C7 C 0.27576(9) 0.50511(14) 0.5083(2) 0.0221(4) Uani 1 1 d .
H7 H 0.2854 0.4480 0.5594 0.027 Uiso 1 1 calc R
C8 C 0.28035(9) 0.60063(14) 0.57244(19) 0.0220(4) Uani 1 1 d .
C9 C 0.31149(10) 0.60925(15) 0.7039(2) 0.0251(5) Uani 1 1 d .
C10 C 0.31879(11) 0.70022(16) 0.7626(2) 0.0319(5) Uani 1 1 d .
H10 H 0.3411 0.7063 0.8507 0.038 Uiso 1 1 calc R
C11 C 0.29336(12) 0.78199(16) 0.6918(2) 0.0366(6) Uani 1 1 d .
H11 H 0.2981 0.8440 0.7321 0.044 Uiso 1 1 calc R
C12 C 0.26130(11) 0.77436(15) 0.5636(2) 0.0335(5) Uani 1 1 d .
H12 H 0.2437 0.8307 0.5161 0.040 Uiso 1 1 calc R
C13 C 0.25504(10) 0.68399(14) 0.5048(2) 0.0258(5) Uani 1 1 d .
H13 H 0.2330 0.6789 0.4166 0.031 Uiso 1 1 calc R
C14 C 0.36781(14) 0.5307(2) 0.8992(2) 0.0477(7) Uani 1 1 d .
H14A H 0.4082 0.5694 0.9079 0.072 Uiso 1 1 calc R
H14B H 0.3795 0.4652 0.9333 0.072 Uiso 1 1 calc R
H14C H 0.3389 0.5619 0.9473 0.072 Uiso 1 1 calc R
C15 C 0.07824(10) 0.21162(15) 0.1005(2) 0.0260(5) Uani 1 1 d .
H15 H 0.0910 0.1702 0.1733 0.031 Uiso 1 1 calc R
C16 C 0.01315(10) 0.19608(15) 0.0123(2) 0.0262(5) Uani 1 1 d .
C17 C -0.03147(10) 0.12862(15) 0.0430(2) 0.0279(5) Uani 1 1 d .
C18 C -0.09358(11) 0.11533(16) -0.0389(2) 0.0341(5) Uani 1 1 d .
H18 H -0.1237 0.0699 -0.0176 0.041 Uiso 1 1 calc R
C19 C -0.11147(11) 0.16835(17) -0.1515(2) 0.0367(6) Uani 1 1 d .
H19 H -0.1543 0.1601 -0.2064 0.044 Uiso 1 1 calc R
C20 C -0.06778(11) 0.23323(17) -0.1852(2) 0.0370(6) Uani 1 1 d .
H20 H -0.0799 0.2679 -0.2641 0.044 Uiso 1 1 calc R
C21 C -0.00623(11) 0.24733(16) -0.1029(2) 0.0325(5) Uani 1 1 d .
H21 H 0.0234 0.2929 -0.1254 0.039 Uiso 1 1 calc R
C22 C -0.05422(12) 0.01146(17) 0.1926(3) 0.0415(6) Uani 1 1 d .
H22A H -0.0333 -0.0172 0.2762 0.062 Uiso 1 1 calc R
H22B H -0.0645 -0.0401 0.1276 0.062 Uiso 1 1 calc R
H22C H -0.0952 0.0446 0.1981 0.062 Uiso 1 1 calc R
C23 C 0.39636(9) 0.20496(14) 0.15395(19) 0.0217(4) Uani 1 1 d .
H23 H 0.3902 0.1591 0.2164 0.026 Uiso 1 1 calc R
C24 C 0.45186(9) 0.19119(14) 0.09267(19) 0.0224(4) Uani 1 1 d .
C25 C 0.49742(10) 0.11503(15) 0.1313(2) 0.0252(5) Uani 1 1 d .
C26 C 0.55136(10) 0.10446(15) 0.0767(2) 0.0292(5) Uani 1 1 d .
H26 H 0.5820 0.0529 0.1031 0.035 Uiso 1 1 calc R
C27 C 0.55992(10) 0.16975(16) -0.0164(2) 0.0302(5) Uani 1 1 d .
H27 H 0.5967 0.1627 -0.0537 0.036 Uiso 1 1 calc R
C28 C 0.51560(10) 0.24522(16) -0.0560(2) 0.0295(5) Uani 1 1 d .
H28 H 0.5220 0.2899 -0.1196 0.035 Uiso 1 1 calc R
C29 C 0.46192(10) 0.25492(15) -0.0019(2) 0.0252(5) Uani 1 1 d .
H29 H 0.4312 0.3062 -0.0299 0.030 Uiso 1 1 calc R
C30 C 0.53234(11) -0.01992(17) 0.2735(2) 0.0370(6) Uani 1 1 d .
H30A H 0.5349 -0.0646 0.2036 0.055 Uiso 1 1 calc R
H30B H 0.5185 -0.0558 0.3417 0.055 Uiso 1 1 calc R
H30C H 0.5759 0.0094 0.3083 0.055 Uiso 1 1 calc R
Cl1 Cl 0.10345(4) 0.57821(5) 0.98310(6) 0.04938(19) Uani 1 1 d .
Cl2 Cl 0.19990(3) 0.48227(4) 0.86416(6) 0.04448(17) Uani 1 1 d .
C31 C 0.11907(13) 0.47907(19) 0.8898(3) 0.0403(6) Uani 1 1 d .
H31 H 0.1146(12) 0.4194(19) 0.932(2) 0.049(7) Uiso 1 1 d .
H32 H 0.0879(13) 0.4819(18) 0.807(2) 0.050(8) Uiso 1 1 d .

loop_
_atom_site_aniso_label
_atom_site_aniso_U_11
_atom_site_aniso_U_22
_atom_site_aniso_U_33
_atom_site_aniso_U_23
_atom_site_aniso_U_13
_atom_site_aniso_U_12
O1 0.0422(9) 0.0312(8) 0.0253(8) -0.0039(7) 0.0001(7) 0.0091(7)
O2 0.0278(8) 0.0376(9) 0.0435(10) 0.0068(8) 0.0112(7) -0.0105(7)
O3 0.0299(8) 0.0284(8) 0.0388(9) 0.0069(7) 0.0122(7) 0.0104(6)
N1 0.0317(10) 0.0195(9) 0.0252(10) -0.0015(7) 0.0073(8) -0.0001(7)
N2 0.0198(9) 0.0249(9) 0.0307(10) -0.0017(8) 0.0081(7) -0.0004(7)
N3 0.0213(9) 0.0260(9) 0.0299(10) -0.0002(8) 0.0106(8) 0.0044(7)
C1 0.0253(10) 0.0194(10) 0.0214(11) 0.0005(8) 0.0087(8) -0.0006(8)
C2 0.0232(10) 0.0241(10) 0.0293(12) -0.0024(9) 0.0114(9) 0.0021(8)
C3 0.0188(10) 0.0198(10) 0.0269(11) 0.0004(8) 0.0077(8) 0.0005(8)
C4 0.0253(10) 0.0195(10) 0.0257(11) -0.0030(8) 0.0103(9) 0.0011(8)
C5 0.0201(10) 0.0221(10) 0.0266(11) 0.0030(9) 0.0110(9) 0.0043(8)
C6 0.0221(10) 0.0217(10) 0.0234(11) -0.0002(8) 0.0068(9) -0.0018(8)
C7 0.0200(10) 0.0211(10) 0.0264(12) 0.0014(8) 0.0080(8) -0.0010(8)
C8 0.0207(10) 0.0236(10) 0.0246(11) -0.0035(8) 0.0107(8) -0.0027(8)
C9 0.0237(11) 0.0272(11) 0.0270(12) -0.0028(9) 0.0113(9) 0.0003(8)
C10 0.0371(13) 0.0307(12) 0.0298(13) -0.0102(10) 0.0119(10) -0.0060(10)
C11 0.0496(15) 0.0241(11) 0.0427(15) -0.0075(10) 0.0242(12) -0.0065(10)
C12 0.0433(14) 0.0209(11) 0.0406(14) 0.0018(10) 0.0183(11) -0.0003(10)
C13 0.0295(11) 0.0229(10) 0.0287(12) -0.0001(9) 0.0141(9) -0.0017(9)
C14 0.0558(17) 0.0489(16) 0.0303(14) -0.0070(12) -0.0054(12) 0.0181(13)
C15 0.0244(11) 0.0265(11) 0.0280(12) -0.0004(9) 0.0083(9) -0.0022(9)
C16 0.0226(11) 0.0259(11) 0.0320(13) -0.0056(9) 0.0104(9) -0.0035(8)
C17 0.0259(11) 0.0242(11) 0.0355(13) -0.0034(10) 0.0114(10) -0.0016(9)
C18 0.0259(12) 0.0320(12) 0.0457(15) -0.0104(11) 0.0111(10) -0.0091(9)
C19 0.0255(12) 0.0385(13) 0.0427(15) -0.0092(11) 0.0013(10) -0.0036(10)
C20 0.0355(13) 0.0385(13) 0.0340(14) -0.0036(11) 0.0024(11) -0.0031(11)
C21 0.0309(12) 0.0310(12) 0.0358(13) -0.0020(10) 0.0082(10) -0.0077(10)
C22 0.0373(13) 0.0373(13) 0.0544(16) 0.0043(12) 0.0198(12) -0.0116(11)
C23 0.0188(10) 0.0231(10) 0.0228(11) -0.0029(8) 0.0039(8) -0.0015(8)
C24 0.0201(10) 0.0237(10) 0.0226(11) -0.0065(8) 0.0038(8) 0.0001(8)
C25 0.0234(11) 0.0249(10) 0.0266(12) -0.0045(9) 0.0046(9) 0.0010(8)
C26 0.0212(11) 0.0303(11) 0.0345(13) -0.0064(10) 0.0033(9) 0.0060(9)
C27 0.0211(11) 0.0408(13) 0.0299(13) -0.0098(10) 0.0083(9) -0.0001(9)
C28 0.0276(11) 0.0367(12) 0.0249(12) -0.0024(10) 0.0081(9) -0.0023(9)
C29 0.0213(10) 0.0265(11) 0.0269(12) -0.0030(9) 0.0039(9) 0.0031(8)
C30 0.0317(12) 0.0343(12) 0.0433(14) 0.0058(11) 0.0058(11) 0.0121(10)
Cl1 0.0652(4) 0.0395(3) 0.0433(4) -0.0013(3) 0.0129(3) 0.0039(3)
Cl2 0.0429(3) 0.0302(3) 0.0588(4) 0.0049(3) 0.0090(3) 0.0011(3)
C31 0.0441(15) 0.0328(13) 0.0403(15) 0.0000(12) 0.0031(12) -0.0033(11)

loop_
_atom_type_symbol
_atom_type_description
_atom_type_scat_dispersion_real
_atom_type_scat_dispersion_imag
_atom_type_scat_source
C C 0.0033 0.0016 'International Tables Vol C Tables 4.2.6.8 and 6.1.1.4'
H H 0.0000 0.0000 'International Tables Vol C Tables 4.2.6.8 and 6.1.1.4'
N N 0.0061 0.0033 'International Tables Vol C Tables 4.2.6.8 and 6.1.1.4'
O O 0.0106 0.0060 'International Tables Vol C Tables 4.2.6.8 and 6.1.1.4'
Cl Cl 0.1484 0.1585 'International Tables Vol C Tables 4.2.6.8 and 6.1.1.4'

loop_
_geom_angle_atom_site_label_1
_geom_angle_atom_site_label_2
_geom_angle_atom_site_label_3
_geom_angle
C9 O1 C14 117.52(17)
C17 O2 C22 117.43(17)
C25 O3 C30 117.76(16)
C7 N1 C1 117.14(17)
C15 N2 C3 117.47(18)
C23 N3 C5 116.85(17)
N1 C1 C6 109.57(16)
N1 C1 C2 108.71(16)
C6 C1 C2 110.72(16)
N1 C1 H1 109.3
C6 C1 H1 109.3
C2 C1 H1 109.3
C1 C2 C3 111.99(16)
C1 C2 H2A 109.2
C3 C2 H2A 109.2
C1 C2 H2B 109.2
C3 C2 H2B 109.2
H2A C2 H2B 107.9
N2 C3 C4 108.55(16)
N2 C3 C2 109.38(15)
C4 C3 C2 111.10(16)
N2 C3 H3 109.3
C4 C3 H3 109.3
C2 C3 H3 109.3
C3 C4 C5 112.02(16)
C3 C4 H4A 109.2
C5 C4 H4A 109.2
C3 C4 H4B 109.2
C5 C4 H4B 109.2
H4A C4 H4B 107.9
N3 C5 C4 110.02(16)
N3 C5 C6 108.99(16)
C4 C5 C6 109.95(15)
N3 C5 H5 109.3
C4 C5 H5 109.3
C6 C5 H5 109.3
C1 C6 C5 110.92(16)
C1 C6 H6A 109.5
C5 C6 H6A 109.5
C1 C6 H6B 109.5
C5 C6 H6B 109.5
H6A C6 H6B 108.0
N1 C7 C8 122.06(18)
N1 C7 H7 119.0
C8 C7 H7 119.0
C13 C8 C9 118.59(18)
C13 C8 C7 121.09(19)
C9 C8 C7 120.31(18)
O1 C9 C10 123.81(19)
O1 C9 C8 116.01(17)
C10 C9 C8 120.17(19)
C11 C10 C9 119.6(2)
C11 C10 H10 120.2
C9 C10 H10 120.2
C12 C11 C10 120.9(2)
C12 C11 H11 119.6
C10 C11 H11 119.6
C11 C12 C13 119.4(2)
C11 C12 H12 120.3
C13 C12 H12 120.3
C12 C13 C8 121.3(2)
C12 C13 H13 119.4
C8 C13 H13 119.4
O1 C14 H14A 109.5
O1 C14 H14B 109.5
H14A C14 H14B 109.5
O1 C14 H14C 109.5
H14A C14 H14C 109.5
H14B C14 H14C 109.5
N2 C15 C16 123.4(2)
N2 C15 H15 118.3
C16 C15 H15 118.3
C21 C16 C17 118.20(19)
C21 C16 C15 121.49(19)
C17 C16 C15 120.3(2)
O2 C17 C18 123.85(19)
O2 C17 C16 115.75(18)
C18 C17 C16 120.4(2)
C19 C18 C17 119.8(2)
C19 C18 H18 120.1
C17 C18 H18 120.1
C20 C19 C18 120.8(2)
C20 C19 H19 119.6
C18 C19 H19 119.6
C19 C20 C21 119.4(2)
C19 C20 H20 120.3
C21 C20 H20 120.3
C20 C21 C16 121.4(2)
C20 C21 H21 119.3
C16 C21 H21 119.3
O2 C22 H22A 109.5
O2 C22 H22B 109.5
H22A C22 H22B 109.5
O2 C22 H22C 109.5
H22A C22 H22C 109.5
H22B C22 H22C 109.5
N3 C23 C24 122.34(19)
N3 C23 H23 118.8
C24 C23 H23 118.8
C29 C24 C25 118.29(18)
C29 C24 C23 120.99(18)
C25 C24 C23 120.69(18)
O3 C25 C26 123.77(18)
O3 C25 C24 115.66(17)
C26 C25 C24 120.56(19)
C27 C26 C25 119.42(19)
C27 C26 H26 120.3
C25 C26 H26 120.3
C26 C27 C28 120.96(19)
C26 C27 H27 119.5
C28 C27 H27 119.5
C29 C28 C27 119.3(2)
C29 C28 H28 120.3
C27 C28 H28 120.3
C28 C29 C24 121.46(19)
C28 C29 H29 119.3
C24 C29 H29 119.3
O3 C30 H30A 109.5
O3 C30 H30B 109.5
H30A C30 H30B 109.5
O3 C30 H30C 109.5
H30A C30 H30C 109.5
H30B C30 H30C 109.5
Cl1 C31 Cl2 112.32(14)
Cl1 C31 H31 110.1(16)
Cl2 C31 H31 107.4(16)
Cl1 C31 H32 108.4(15)
Cl2 C31 H32 108.0(15)
H31 C31 H32 111(2)

loop_
_geom_bond_atom_site_label_1
_geom_bond_atom_site_label_2
_geom_bond_distance
O1 C9 1.371(2)
O1 C14 1.432(3)
O2 C17 1.372(3)
O2 C22 1.433(2)
O3 C25 1.371(2)
O3 C30 1.430(2)
N1 C7 1.268(3)
N1 C1 1.468(2)
N2 C15 1.266(2)
N2 C3 1.465(2)
N3 C23 1.271(2)
N3 C5 1.464(2)
C1 C6 1.518(3)
C1 C2 1.521(3)
C1 H1 1.0000
C2 C3 1.527(3)
C2 H2A 0.9900
C2 H2B 0.9900
C3 C4 1.521(3)
C3 H3 1.0000
C4 C5 1.527(3)
C4 H4A 0.9900
C4 H4B 0.9900
C5 C6 1.528(3)
C5 H5 1.0000
C6 H6A 0.9900
C6 H6B 0.9900
C7 C8 1.474(3)
C7 H7 0.9500
C8 C13 1.389(3)
C8 C9 1.407(3)
C9 C10 1.391(3)
C10 C11 1.387(3)
C10 H10 0.9500
C11 C12 1.380(3)
C11 H11 0.9500
C12 C13 1.384(3)
C12 H12 0.9500
C13 H13 0.9500
C14 H14A 0.9800
C14 H14B 0.9800
C14 H14C 0.9800
C15 C16 1.470(3)
C15 H15 0.9500
C16 C21 1.394(3)
C16 C17 1.405(3)
C17 C18 1.390(3)
C18 C19 1.382(3)
C18 H18 0.9500
C19 C20 1.381(3)
C19 H19 0.9500
C20 C21 1.384(3)
C20 H20 0.9500
C21 H21 0.9500
C22 H22A 0.9800
C22 H22B 0.9800
C22 H22C 0.9800
C23 C24 1.471(3)
C23 H23 0.9500
C24 C29 1.392(3)
C24 C25 1.406(3)
C25 C26 1.392(3)
C26 C27 1.384(3)
C26 H26 0.9500
C27 C28 1.385(3)
C27 H27 0.9500
C28 C29 1.383(3)
C28 H28 0.9500
C29 H29 0.9500
C30 H30A 0.9800
C30 H30B 0.9800
C30 H30C 0.9800
Cl1 C31 1.765(3)
Cl2 C31 1.769(3)
C31 H31 0.95(3)
C31 H32 0.97(3)

loop_
_geom_torsion_atom_site_label_1
_geom_torsion_atom_site_label_2
_geom_torsion_atom_site_label_3
_geom_torsion_atom_site_label_4
_geom_torsion
C7 N1 C1 C6 -113.81(19)
C7 N1 C1 C2 125.07(19)
N1 C1 C2 C3 175.72(16)
C6 C1 C2 C3 55.3(2)
C15 N2 C3 C4 120.26(19)
C15 N2 C3 C2 -118.4(2)
C1 C2 C3 N2 -173.22(16)
C1 C2 C3 C4 -53.4(2)
N2 C3 C4 C5 174.37(15)
C2 C3 C4 C5 54.1(2)
C23 N3 C5 C4 -114.47(19)
C23 N3 C5 C6 124.90(19)
C3 C4 C5 N3 -176.22(15)
C3 C4 C5 C6 -56.2(2)
N1 C1 C6 C5 -177.40(16)
C2 C1 C6 C5 -57.5(2)
N3 C5 C6 C1 178.36(16)
C4 C5 C6 C1 57.7(2)
C1 N1 C7 C8 -179.59(17)
N1 C7 C8 C13 12.3(3)
N1 C7 C8 C9 -166.80(19)
C14 O1 C9 C10 -0.9(3)
C14 O1 C9 C8 178.14(19)
C13 C8 C9 O1 178.46(17)
C7 C8 C9 O1 -2.4(3)
C13 C8 C9 C10 -2.5(3)
C7 C8 C9 C10 176.66(19)
O1 C9 C10 C11 -179.0(2)
C8 C9 C10 C11 2.0(3)
C9 C10 C11 C12 -0.4(3)
C10 C11 C12 C13 -0.6(3)
C11 C12 C13 C8 0.1(3)
C9 C8 C13 C12 1.4(3)
C7 C8 C13 C12 -177.70(19)
C3 N2 C15 C16 -179.00(17)
N2 C15 C16 C21 6.5(3)
N2 C15 C16 C17 -173.3(2)
C22 O2 C17 C18 0.7(3)
C22 O2 C17 C16 179.43(19)
C21 C16 C17 O2 179.98(18)
C15 C16 C17 O2 -0.2(3)
C21 C16 C17 C18 -1.2(3)
C15 C16 C17 C18 178.62(19)
O2 C17 C18 C19 179.1(2)
C16 C17 C18 C19 0.4(3)
C17 C18 C19 C20 1.3(3)
C18 C19 C20 C21 -2.1(4)
C19 C20 C21 C16 1.2(4)
C17 C16 C21 C20 0.4(3)
C15 C16 C21 C20 -179.4(2)
C5 N3 C23 C24 -176.95(17)
N3 C23 C24 C29 -1.7(3)
N3 C23 C24 C25 176.13(19)
C30 O3 C25 C26 2.9(3)
C30 O3 C25 C24 -176.22(18)
C29 C24 C25 O3 179.62(18)
C23 C24 C25 O3 1.7(3)
C29 C24 C25 C26 0.4(3)
C23 C24 C25 C26 -177.47(19)
O3 C25 C26 C27 -179.11(19)
C24 C25 C26 C27 0.0(3)
C25 C26 C27 C28 -0.1(3)
C26 C27 C28 C29 -0.3(3)
C27 C28 C29 C24 0.8(3)
C25 C24 C29 C28 -0.9(3)
C23 C24 C29 C28 177.04(19)
